data_4330676
loop_
_publ_author_name
'Xin-Dong Jiang'
'Shiro Matsukawa'
'Satoshi Kojima'
'Yohsuke Yamamoto'

_publ_contact_author_email xdjiang@henu.edu.cn
_publ_contact_author_name 'Xin-Dong Jiang'
_publ_section_title
;
 Synthesis and Characterization of Antiapicophilic Arsoranes and Related
 Compounds
;
_journal_name_full 'Inorganic Chemistry'
_journal_page_first 10996
_journal_page_last 11006
_journal_paper_doi 10.1021/ic3014893
_journal_volume 51
_journal_year 2012
_chemical_formula_sum 'C26 H9 As F28 O3'
_chemical_formula_weight 976.25
_chemical_name_systematic
; 
 ? 
;
_space_group_IT_number 2
_symmetry_cell_setting triclinic
_symmetry_space_group_name_Hall '-P 1'
_symmetry_space_group_name_H-M 'P -1'
_atom_sites_solution_hydrogens geom
_atom_sites_solution_primary direct
_atom_sites_solution_secondary difmap
_audit_creation_method SHELXL-97
_cell_angle_alpha 75.133(2)
_cell_angle_beta 69.4430(10)
_cell_angle_gamma 77.5720(10)
_cell_formula_units_Z 2
_cell_length_a 9.8340(2)
_cell_length_b 12.6640(3)
_cell_length_c 13.9860(2)
_cell_measurement_temperature 173(2)
_cell_volume 1561.14(6)
_computing_structure_refinement 'SHELXL-97 (Sheldrick, 1997)'
_computing_structure_solution 'SHELXS-97 (Sheldrick, 1990)'
_diffrn_ambient_temperature 173(2)
_diffrn_measured_fraction_theta_full 0.917
_diffrn_measured_fraction_theta_max 0.917
_diffrn_radiation_monochromator graphite
_diffrn_radiation_source 'fine-focus sealed tube'
_diffrn_radiation_type MoK\a
_diffrn_radiation_wavelength 0.71069
_diffrn_reflns_av_R_equivalents 0.0000
_diffrn_reflns_av_sigmaI/netI 0.0210
_diffrn_reflns_limit_h_max 12
_diffrn_reflns_limit_h_min 0
_diffrn_reflns_limit_k_max 16
_diffrn_reflns_limit_k_min -15
_diffrn_reflns_limit_l_max 17
_diffrn_reflns_limit_l_min -16
_diffrn_reflns_number 6884
_diffrn_reflns_theta_full 27.96
_diffrn_reflns_theta_max 27.96
_diffrn_reflns_theta_min 1.59
_exptl_absorpt_coefficient_mu 1.289
_exptl_absorpt_correction_T_max 0.8819
_exptl_absorpt_correction_T_min 0.5649
_exptl_crystal_density_diffrn 2.077
_exptl_crystal_F_000 948
_exptl_crystal_size_max 0.50
_exptl_crystal_size_mid 0.40
_exptl_crystal_size_min 0.10
_refine_diff_density_max 2.852
_refine_diff_density_min -1.535
_refine_diff_density_rms 0.201
_refine_ls_extinction_method none
_refine_ls_goodness_of_fit_ref 1.069
_refine_ls_hydrogen_treatment mixed
_refine_ls_matrix_type full
_refine_ls_number_parameters 524
_refine_ls_number_reflns 6884
_refine_ls_number_restraints 0
_refine_ls_restrained_S_all 1.069
_refine_ls_R_factor_all 0.0560
_refine_ls_R_factor_gt 0.0521
_refine_ls_shift/su_max 0.000
_refine_ls_shift/su_mean 0.000
_refine_ls_structure_factor_coef Fsqd
_refine_ls_weighting_details 'calc w=1/[\s^2^(Fo^2^)+(0.0947P)^2^+3.7404P] where P=(Fo^2^+2Fc^2^)/3'
_refine_ls_weighting_scheme calc
_refine_ls_wR_factor_gt 0.1414
_refine_ls_wR_factor_ref 0.1519
_reflns_number_gt 6533
_reflns_number_total 6884
_reflns_threshold_expression >2sigma(I)
_cod_data_source_file ic3014893_si_002_4.cif
_cod_data_source_block ex499_3c
_cod_original_cell_volume 1561.14(5)
_cod_database_code 4330676

loop_
_symmetry_equiv_pos_as_xyz
'x, y, z'
'-x, -y, -z'

loop_
_atom_site_label
_atom_site_type_symbol
_atom_site_fract_x
_atom_site_fract_y
_atom_site_fract_z
_atom_site_U_iso_or_equiv
_atom_site_adp_type
_atom_site_occupancy
_atom_site_symmetry_multiplicity
_atom_site_calc_flag
_atom_site_refinement_flags
C1 C 0.8883(3) 0.1267(2) 0.1294(2) 0.0161(5) Uani 1 1 d .
C2 C 0.8425(3) 0.0823(3) 0.0661(3) 0.0205(6) Uani 1 1 d .
H2A H 0.8433 0.0050 0.0770 0.025 Uiso 1 1 calc R
C3 C 0.7956(4) 0.1538(3) -0.0133(3) 0.0258(7) Uani 1 1 d .
H3A H 0.7649 0.1252 -0.0577 0.031 Uiso 1 1 calc R
C4 C 0.7934(4) 0.2669(3) -0.0282(3) 0.0258(7) Uani 1 1 d .
H4A H 0.7577 0.3151 -0.0812 0.031 Uiso 1 1 calc R
C5 C 0.8426(4) 0.3106(3) 0.0333(3) 0.0233(6) Uani 1 1 d .
H5A H 0.8436 0.3877 0.0213 0.028 Uiso 1 1 calc R
C6 C 0.8905(3) 0.2394(2) 0.1130(2) 0.0169(6) Uani 1 1 d .
C7 C 0.9494(3) 0.2741(2) 0.1866(2) 0.0159(6) Uani 1 1 d .
C8 C 0.8376(4) 0.3611(2) 0.2464(3) 0.0202(6) Uani 1 1 d .
C9 C 0.6757(4) 0.3363(3) 0.2952(3) 0.0287(8) Uani 1 1 d .
C10 C 0.5797(6) 0.3928(5) 0.3826(5) 0.0590(17) Uani 1 1 d .
C11 C 1.0993(3) 0.3190(2) 0.1189(3) 0.0180(6) Uani 1 1 d .
C12 C 1.1812(4) 0.3683(3) 0.1704(3) 0.0221(6) Uani 1 1 d .
C13 C 1.3438(4) 0.3783(3) 0.1054(4) 0.0360(9) Uani 1 1 d .
C14 C 0.8532(3) 0.0029(2) 0.3878(2) 0.0180(6) Uani 1 1 d .
C15 C 0.8334(4) 0.0630(3) 0.4639(3) 0.0229(6) Uani 1 1 d .
H15A H 0.8723 0.1304 0.4463 0.027 Uiso 1 1 calc R
C16 C 0.7548(4) 0.0208(3) 0.5662(3) 0.0297(8) Uani 1 1 d .
H16A H 0.7410 0.0592 0.6198 0.036 Uiso 1 1 calc R
C17 C 0.6963(4) -0.0773(3) 0.5907(3) 0.0314(8) Uani 1 1 d .
H17A H 0.6408 -0.1040 0.6606 0.038 Uiso 1 1 calc R
C18 C 0.7181(4) -0.1363(3) 0.5146(3) 0.0290(8) Uani 1 1 d .
H18A H 0.6786 -0.2035 0.5321 0.035 Uiso 1 1 calc R
C19 C 0.7986(4) -0.0962(2) 0.4120(3) 0.0202(6) Uani 1 1 d .
C20 C 0.8376(3) -0.1531(2) 0.3192(3) 0.0184(6) Uani 1 1 d .
C21 C 0.6914(4) -0.1515(3) 0.2966(3) 0.0243(7) Uani 1 1 d .
C22 C 0.6933(4) -0.2080(3) 0.2092(3) 0.0300(8) Uani 1 1 d .
C23 C 0.5556(5) -0.1725(5) 0.1726(5) 0.0500(13) Uani 1 1 d .
C24 C 0.9190(4) -0.2723(2) 0.3408(3) 0.0232(7) Uani 1 1 d .
C25 C 1.0433(4) -0.2879(3) 0.3882(3) 0.0281(7) Uani 1 1 d .
C26 C 1.1565(5) -0.3923(3) 0.3700(3) 0.0377(9) Uani 1 1 d .
O1 O 0.9803(2) 0.18276(16) 0.25960(18) 0.0169(4) Uani 1 1 d .
O2 O 0.9285(2) -0.09318(17) 0.23054(17) 0.0169(4) Uani 1 1 d .
As1 As 0.95649(3) 0.04394(2) 0.24278(2) 0.01342(11) Uani 1 1 d .
O3 O 1.1453(2) 0.00201(18) 0.20596(19) 0.0200(5) Uani 1 1 d .
H3A H 1.1892 0.0576 0.1863 0.030 Uiso 1 1 calc R
F1 F 0.8338(2) 0.46074(15) 0.18144(18) 0.0309(5) Uani 1 1 d .
F2 F 0.8807(2) 0.37121(18) 0.32458(17) 0.0289(5) Uani 1 1 d .
F3 F 0.6696(3) 0.2284(2) 0.3230(3) 0.0482(7) Uani 1 1 d .
F4 F 0.6117(3) 0.3730(4) 0.2183(3) 0.0700(11) Uani 1 1 d .
F5 F 0.6001(4) 0.4917(2) 0.3758(3) 0.0814(14) Uani 1 1 d .
F6 F 0.6211(5) 0.3345(4) 0.4712(3) 0.0761(11) Uani 1 1 d .
F7 F 0.4407(3) 0.3828(2) 0.4060(3) 0.0575(9) Uani 1 1 d .
F8 F 1.0838(2) 0.39568(16) 0.03542(16) 0.0254(4) Uani 1 1 d .
F9 F 1.1922(2) 0.23081(16) 0.08267(17) 0.0248(4) Uani 1 1 d .
F10 F 1.1801(3) 0.30731(19) 0.26442(19) 0.0330(5) Uani 1 1 d .
F11 F 1.1146(3) 0.47078(17) 0.18119(19) 0.0310(5) Uani 1 1 d .
F12 F 1.3595(3) 0.4208(3) 0.0058(2) 0.0483(7) Uani 1 1 d .
F13 F 1.4257(3) 0.2808(3) 0.1124(3) 0.0558(8) Uani 1 1 d .
F14 F 1.3919(3) 0.4440(3) 0.1427(3) 0.0548(8) Uani 1 1 d .
F15 F 0.6386(2) -0.04297(17) 0.27041(18) 0.0289(5) Uani 1 1 d .
F16 F 0.5890(2) -0.1947(2) 0.38376(19) 0.0364(6) Uani 1 1 d .
F17 F 0.7055(3) -0.31740(19) 0.2437(2) 0.0429(6) Uani 1 1 d .
F18 F 0.8089(2) -0.18610(19) 0.12338(18) 0.0321(5) Uani 1 1 d .
F19 F 0.5531(5) -0.0711(3) 0.1176(4) 0.0838(13) Uani 1 1 d .
F20 F 0.4346(3) -0.1800(4) 0.2531(3) 0.0821(14) Uani 1 1 d .
F21 F 0.5575(3) -0.2385(3) 0.1126(3) 0.0606(9) Uani 1 1 d .
F22 F 0.9768(2) -0.31001(16) 0.25041(17) 0.0268(4) Uani 1 1 d .
F23 F 0.8212(3) -0.34023(17) 0.40716(19) 0.0349(5) Uani 1 1 d .
F24 F 0.9866(3) -0.2956(2) 0.49253(19) 0.0419(6) Uani 1 1 d .
F25 F 1.1180(3) -0.20075(18) 0.3496(2) 0.0387(6) Uani 1 1 d .
F26 F 1.2461(3) -0.3790(2) 0.2724(2) 0.0476(7) Uani 1 1 d .
F27 F 1.0916(4) -0.48015(19) 0.3890(2) 0.0533(8) Uani 1 1 d .
F28 F 1.2372(4) -0.4100(3) 0.4325(3) 0.0647(10) Uani 1 1 d .

loop_
_atom_site_aniso_label
_atom_site_aniso_U_11
_atom_site_aniso_U_22
_atom_site_aniso_U_33
_atom_site_aniso_U_23
_atom_site_aniso_U_13
_atom_site_aniso_U_12
C1 0.0196(13) 0.0128(13) 0.0152(15) -0.0016(10) -0.0053(10) -0.0024(10)
C2 0.0242(15) 0.0203(14) 0.0189(16) -0.0064(11) -0.0064(11) -0.0044(11)
C3 0.0293(17) 0.0301(18) 0.0220(18) -0.0071(13) -0.0104(13) -0.0061(13)
C4 0.0304(17) 0.0281(17) 0.0196(18) 0.0008(12) -0.0121(13) -0.0047(13)
C5 0.0290(16) 0.0172(14) 0.0230(18) 0.0021(12) -0.0106(13) -0.0048(12)
C6 0.0206(13) 0.0127(13) 0.0171(15) -0.0003(10) -0.0073(11) -0.0021(10)
C7 0.0218(14) 0.0065(11) 0.0180(15) 0.0008(10) -0.0066(11) -0.0025(10)
C8 0.0268(15) 0.0100(13) 0.0208(16) -0.0007(11) -0.0048(12) -0.0035(11)
C9 0.0237(16) 0.0158(15) 0.041(2) -0.0036(13) -0.0065(14) -0.0004(12)
C10 0.044(3) 0.051(3) 0.072(4) -0.036(3) 0.021(2) -0.023(2)
C11 0.0227(14) 0.0117(12) 0.0186(16) -0.0005(10) -0.0056(11) -0.0045(10)
C12 0.0271(16) 0.0164(14) 0.0242(18) -0.0001(11) -0.0096(12) -0.0078(11)
C13 0.0266(18) 0.034(2) 0.050(3) -0.0061(17) -0.0125(16) -0.0120(15)
C14 0.0231(14) 0.0095(12) 0.0172(15) -0.0021(10) -0.0025(11) -0.0010(10)
C15 0.0319(17) 0.0156(14) 0.0191(17) -0.0049(11) -0.0057(12) -0.0013(12)
C16 0.0395(19) 0.0224(16) 0.0218(19) -0.0080(13) -0.0026(14) -0.0004(14)
C17 0.041(2) 0.0237(17) 0.0180(18) -0.0043(13) 0.0044(14) -0.0031(14)
C18 0.0374(19) 0.0160(14) 0.0226(18) -0.0029(12) 0.0054(14) -0.0076(13)
C19 0.0256(15) 0.0116(13) 0.0177(16) -0.0033(10) 0.0014(11) -0.0041(11)
C20 0.0225(14) 0.0095(12) 0.0183(15) -0.0022(10) 0.0010(11) -0.0056(10)
C21 0.0225(15) 0.0177(14) 0.0285(18) -0.0074(12) 0.0022(12) -0.0081(11)
C22 0.0254(16) 0.0263(17) 0.038(2) -0.0145(15) 0.0007(14) -0.0115(13)
C23 0.034(2) 0.064(3) 0.067(4) -0.040(3) -0.015(2) -0.007(2)
C24 0.0327(17) 0.0108(13) 0.0201(17) -0.0026(11) -0.0001(13) -0.0051(11)
C25 0.041(2) 0.0152(14) 0.0244(19) -0.0038(12) -0.0079(14) -0.0002(13)
C26 0.052(2) 0.0242(18) 0.031(2) -0.0066(15) -0.0140(18) 0.0096(16)
O1 0.0265(11) 0.0076(9) 0.0180(12) 0.0015(7) -0.0102(8) -0.0043(8)
O2 0.0207(10) 0.0100(9) 0.0162(11) -0.0022(7) 0.0004(8) -0.0054(7)
As1 0.01707(16) 0.00739(15) 0.01442(18) -0.00144(10) -0.00364(11) -0.00190(10)
O3 0.0176(10) 0.0136(10) 0.0264(13) -0.0026(8) -0.0056(8) -0.0012(8)
F1 0.0391(12) 0.0085(8) 0.0328(12) 0.0025(8) -0.0042(9) 0.0018(8)
F2 0.0347(11) 0.0274(10) 0.0270(12) -0.0141(8) -0.0063(9) -0.0048(8)
F3 0.0359(13) 0.0269(12) 0.076(2) -0.0125(12) -0.0053(12) -0.0103(10)
F4 0.0319(14) 0.117(3) 0.050(2) -0.0047(19) -0.0166(13) 0.0035(16)
F5 0.062(2) 0.0302(14) 0.118(3) -0.0380(18) 0.034(2) -0.0137(13)
F6 0.090(3) 0.095(3) 0.041(2) -0.0172(18) 0.0027(18) -0.042(2)
F7 0.0318(13) 0.0374(14) 0.074(2) -0.0102(13) 0.0171(13) -0.0036(11)
F8 0.0334(11) 0.0208(9) 0.0209(11) 0.0066(7) -0.0102(8) -0.0116(8)
F9 0.0238(9) 0.0189(9) 0.0282(11) -0.0074(8) -0.0013(8) -0.0038(7)
F10 0.0449(13) 0.0315(11) 0.0301(13) 0.0036(9) -0.0218(10) -0.0149(10)
F11 0.0388(12) 0.0183(10) 0.0395(13) -0.0092(9) -0.0117(10) -0.0081(8)
F12 0.0365(13) 0.0603(18) 0.0422(16) -0.0027(12) -0.0005(11) -0.0238(12)
F13 0.0267(12) 0.0486(16) 0.090(2) -0.0141(15) -0.0196(13) 0.0028(11)
F14 0.0425(15) 0.0603(18) 0.077(2) -0.0175(16) -0.0240(14) -0.0263(13)
F15 0.0257(10) 0.0207(10) 0.0389(13) -0.0113(8) -0.0068(9) 0.0000(8)
F16 0.0289(11) 0.0360(12) 0.0366(14) -0.0082(10) 0.0078(9) -0.0182(9)
F17 0.0517(15) 0.0226(11) 0.0537(17) -0.0147(11) -0.0028(12) -0.0186(10)
F18 0.0312(11) 0.0364(12) 0.0311(13) -0.0154(9) -0.0004(9) -0.0154(9)
F19 0.096(3) 0.061(2) 0.130(4) -0.023(2) -0.084(3) 0.004(2)
F20 0.0240(13) 0.147(4) 0.096(3) -0.085(3) -0.0014(15) -0.0085(17)
F21 0.0396(15) 0.089(2) 0.073(2) -0.053(2) -0.0116(14) -0.0159(15)
F22 0.0356(11) 0.0148(9) 0.0271(11) -0.0105(8) -0.0039(8) 0.0002(7)
F23 0.0442(13) 0.0137(9) 0.0349(13) 0.0010(8) 0.0033(10) -0.0133(9)
F24 0.0622(17) 0.0332(12) 0.0244(13) -0.0095(9) -0.0110(11) 0.0056(11)
F25 0.0427(13) 0.0193(10) 0.0572(17) 0.0023(10) -0.0252(12) -0.0069(9)
F26 0.0432(14) 0.0505(16) 0.0381(16) -0.0135(12) -0.0072(11) 0.0124(12)
F27 0.086(2) 0.0141(10) 0.0487(17) -0.0050(10) -0.0158(15) 0.0050(12)
F28 0.088(2) 0.0542(18) 0.059(2) -0.0247(15) -0.0497(18) 0.0377(17)

loop_
_atom_type_symbol
_atom_type_description
_atom_type_scat_dispersion_real
_atom_type_scat_dispersion_imag
_atom_type_scat_source
C C 0.0033 0.0016 'International Tables Vol C Tables 4.2.6.8 and 6.1.1.4'
H H 0.0000 0.0000 'International Tables Vol C Tables 4.2.6.8 and 6.1.1.4'
O O 0.0106 0.0060 'International Tables Vol C Tables 4.2.6.8 and 6.1.1.4'
F F 0.0171 0.0103 'International Tables Vol C Tables 4.2.6.8 and 6.1.1.4'
As As 0.0499 2.0058 'International Tables Vol C Tables 4.2.6.8 and 6.1.1.4'

loop_
_geom_angle_atom_site_label_1
_geom_angle_atom_site_label_2
_geom_angle_atom_site_label_3
_geom_angle
C6 C1 C2 121.5(3)
C6 C1 As1 113.1(2)
C2 C1 As1 125.4(2)
C3 C2 C1 118.4(3)
C2 C3 C4 120.4(3)
C3 C4 C5 120.9(3)
C4 C5 C6 119.1(3)
C1 C6 C5 119.6(3)
C1 C6 C7 114.9(3)
C5 C6 C7 125.5(3)
O1 C7 C6 110.1(2)
O1 C7 C8 108.1(3)
C6 C7 C8 112.1(2)
O1 C7 C11 107.2(2)
C6 C7 C11 107.3(2)
C8 C7 C11 111.9(2)
F2 C8 F1 107.8(3)
F2 C8 C7 109.4(3)
F1 C8 C7 109.9(3)
F2 C8 C9 107.0(3)
F1 C8 C9 106.3(3)
C7 C8 C9 116.0(3)
F3 C9 F4 105.2(4)
F3 C9 C10 110.2(4)
F4 C9 C10 105.4(4)
F3 C9 C8 111.4(3)
F4 C9 C8 107.0(3)
C10 C9 C8 116.7(3)
F5 C10 F7 113.0(5)
F5 C10 F6 102.4(5)
F7 C10 F6 105.6(4)
F5 C10 C9 116.5(4)
F7 C10 C9 112.1(4)
F6 C10 C9 105.8(5)
F8 C11 F9 107.2(3)
F8 C11 C12 106.3(2)
F9 C11 C12 106.3(3)
F8 C11 C7 111.1(2)
F9 C11 C7 105.6(2)
C12 C11 C7 119.7(3)
F10 C12 F11 109.0(3)
F10 C12 C13 107.1(3)
F11 C12 C13 106.6(3)
F10 C12 C11 111.4(2)
F11 C12 C11 108.7(3)
C13 C12 C11 113.8(3)
F13 C13 F12 108.6(4)
F13 C13 F14 108.5(4)
F12 C13 F14 108.3(4)
F13 C13 C12 110.8(3)
F12 C13 C12 112.0(3)
F14 C13 C12 108.5(4)
C19 C14 C15 122.0(3)
C19 C14 As1 112.5(2)
C15 C14 As1 125.5(2)
C16 C15 C14 117.8(3)
C15 C16 C17 120.6(3)
C18 C17 C16 120.9(3)
C17 C18 C19 119.3(3)
C14 C19 C18 119.4(3)
C14 C19 C20 114.6(3)
C18 C19 C20 126.0(3)
O2 C20 C19 109.9(2)
O2 C20 C24 108.2(2)
C19 C20 C24 111.5(3)
O2 C20 C21 107.2(3)
C19 C20 C21 107.7(3)
C24 C20 C21 112.2(3)
F16 C21 F15 106.5(3)
F16 C21 C22 105.9(3)
F15 C21 C22 106.5(3)
F16 C21 C20 111.0(3)
F15 C21 C20 106.0(2)
C22 C21 C20 120.2(3)
F17 C22 F18 107.9(3)
F17 C22 C23 107.6(3)
F18 C22 C23 106.1(4)
F17 C22 C21 108.9(3)
F18 C22 C21 111.0(3)
C23 C22 C21 115.0(3)
F19 C23 F21 107.7(5)
F19 C23 F20 109.6(5)
F21 C23 F20 107.9(4)
F19 C23 C22 111.3(4)
F21 C23 C22 109.5(4)
F20 C23 C22 110.8(5)
F22 C24 F23 107.0(3)
F22 C24 C25 107.5(3)
F23 C24 C25 106.5(3)
F22 C24 C20 108.9(3)
F23 C24 C20 109.5(3)
C25 C24 C20 117.0(3)
F25 C25 F24 107.3(3)
F25 C25 C24 110.8(3)
F24 C25 C24 109.9(3)
F25 C25 C26 107.2(3)
F24 C25 C26 106.5(3)
C24 C25 C26 114.7(3)
F27 C26 F28 109.0(4)
F27 C26 F26 108.5(4)
F28 C26 F26 107.8(4)
F27 C26 C25 111.5(4)
F28 C26 C25 109.0(3)
F26 C26 C25 110.9(3)
C7 O1 As1 116.12(18)
C20 O2 As1 116.03(18)
O3 As1 O2 89.53(10)
O3 As1 O1 91.69(10)
O2 As1 O1 178.12(9)
O3 As1 C1 113.42(12)
O2 As1 C1 95.14(11)
O1 As1 C1 85.68(11)
O3 As1 C14 115.74(12)
O2 As1 C14 86.34(11)
O1 As1 C14 91.85(11)
C1 As1 C14 130.83(13)

loop_
_geom_bond_atom_site_label_1
_geom_bond_atom_site_label_2
_geom_bond_distance
C1 C6 1.390(4)
C1 C2 1.396(4)
C1 As1 1.912(3)
C2 C3 1.389(5)
C3 C4 1.391(5)
C4 C5 1.391(5)
C5 C6 1.394(4)
C6 C7 1.532(4)
C7 O1 1.390(3)
C7 C8 1.558(4)
C7 C11 1.580(4)
C8 F2 1.347(4)
C8 F1 1.354(3)
C8 C9 1.562(5)
C9 F3 1.330(4)
C9 F4 1.364(5)
C9 C10 1.498(6)
C10 F5 1.286(6)
C10 F7 1.315(6)
C10 F6 1.415(9)
C11 F8 1.345(4)
C11 F9 1.366(4)
C11 C12 1.553(4)
C12 F10 1.341(4)
C12 F11 1.342(4)
C12 C13 1.551(5)
C13 F13 1.322(5)
C13 F12 1.324(6)
C13 F14 1.325(5)
C14 C19 1.387(4)
C14 C15 1.398(4)
C14 As1 1.912(3)
C15 C16 1.393(5)
C16 C17 1.393(5)
C17 C18 1.386(5)
C18 C19 1.394(4)
C19 C20 1.537(4)
C20 O2 1.394(3)
C20 C24 1.557(4)
C20 C21 1.572(5)
C21 F16 1.354(4)
C21 F15 1.364(4)
C21 C22 1.559(5)
C22 F17 1.339(4)
C22 F18 1.348(4)
C22 C23 1.550(6)
C23 F19 1.317(7)
C23 F21 1.321(5)
C23 F20 1.321(6)
C24 F22 1.356(4)
C24 F23 1.359(4)
C24 C25 1.540(6)
C25 F25 1.346(4)
C25 F24 1.353(4)
C25 C26 1.547(5)
C26 F27 1.323(5)
C26 F28 1.324(6)
C26 F26 1.330(5)
O1 As1 1.905(2)
O2 As1 1.874(2)
As1 O3 1.743(2)

loop_
_geom_torsion_atom_site_label_1
_geom_torsion_atom_site_label_2
_geom_torsion_atom_site_label_3
_geom_torsion_atom_site_label_4
_geom_torsion
C6 C1 C2 C3 -1.3(5)
As1 C1 C2 C3 179.9(2)
C1 C2 C3 C4 -0.6(5)
C2 C3 C4 C5 2.3(5)
C3 C4 C5 C6 -1.9(5)
C2 C1 C6 C5 1.7(5)
As1 C1 C6 C5 -179.4(2)
C2 C1 C6 C7 -177.7(3)
As1 C1 C6 C7 1.2(3)
C4 C5 C6 C1 0.0(5)
C4 C5 C6 C7 179.3(3)
C1 C6 C7 O1 -3.6(4)
C5 C6 C7 O1 177.1(3)
C1 C6 C7 C8 -124.0(3)
C5 C6 C7 C8 56.7(4)
C1 C6 C7 C11 112.7(3)
C5 C6 C7 C11 -66.6(4)
O1 C7 C8 F2 45.7(3)
C6 C7 C8 F2 167.2(2)
C11 C7 C8 F2 -72.1(3)
O1 C7 C8 F1 164.0(3)
C6 C7 C8 F1 -74.5(3)
C11 C7 C8 F1 46.1(4)
O1 C7 C8 C9 -75.4(3)
C6 C7 C8 C9 46.1(4)
C11 C7 C8 C9 166.7(3)
F2 C8 C9 F3 -91.7(4)
F1 C8 C9 F3 153.3(3)
C7 C8 C9 F3 30.8(5)
F2 C8 C9 F4 153.9(3)
F1 C8 C9 F4 38.8(4)
C7 C8 C9 F4 -83.7(4)
F2 C8 C9 C10 36.1(5)
F1 C8 C9 C10 -78.9(5)
C7 C8 C9 C10 158.6(4)
F3 C9 C10 F5 164.7(5)
F4 C9 C10 F5 -82.3(6)
C8 C9 C10 F5 36.3(8)
F3 C9 C10 F7 -62.9(6)
F4 C9 C10 F7 50.1(6)
C8 C9 C10 F7 168.7(4)
F3 C9 C10 F6 51.7(5)
F4 C9 C10 F6 164.7(4)
C8 C9 C10 F6 -76.7(4)
O1 C7 C11 F8 169.6(2)
C6 C7 C11 F8 51.4(3)
C8 C7 C11 F8 -72.0(3)
O1 C7 C11 F9 53.7(3)
C6 C7 C11 F9 -64.5(3)
C8 C7 C11 F9 172.1(3)
O1 C7 C11 C12 -66.0(3)
C6 C7 C11 C12 175.8(3)
C8 C7 C11 C12 52.4(4)
F8 C11 C12 F10 169.1(3)
F9 C11 C12 F10 -76.8(3)
C7 C11 C12 F10 42.5(4)
F8 C11 C12 F11 49.0(3)
F9 C11 C12 F11 163.0(3)
C7 C11 C12 F11 -77.7(3)
F8 C11 C12 C13 -69.7(3)
F9 C11 C12 C13 44.4(4)
C7 C11 C12 C13 163.6(3)
F10 C12 C13 F13 47.8(4)
F11 C12 C13 F13 164.3(3)
C11 C12 C13 F13 -75.8(4)
F10 C12 C13 F12 169.3(3)
F11 C12 C13 F12 -74.2(4)
C11 C12 C13 F12 45.7(4)
F10 C12 C13 F14 -71.2(4)
F11 C12 C13 F14 45.3(4)
C11 C12 C13 F14 165.2(3)
C19 C14 C15 C16 -0.7(5)
As1 C14 C15 C16 180.0(3)
C14 C15 C16 C17 -1.0(6)
C15 C16 C17 C18 1.7(6)
C16 C17 C18 C19 -0.6(6)
C15 C14 C19 C18 1.7(5)
As1 C14 C19 C18 -178.8(3)
C15 C14 C19 C20 -177.1(3)
As1 C14 C19 C20 2.3(4)
C17 C18 C19 C14 -1.1(6)
C17 C18 C19 C20 177.6(4)
C14 C19 C20 O2 3.4(4)
C18 C19 C20 O2 -175.4(3)
C14 C19 C20 C24 123.4(3)
C18 C19 C20 C24 -55.4(5)
C14 C19 C20 C21 -113.2(3)
C18 C19 C20 C21 68.1(4)
O2 C20 C21 F16 -171.4(2)
C19 C20 C21 F16 -53.2(3)
C24 C20 C21 F16 69.8(3)
O2 C20 C21 F15 -56.2(3)
C19 C20 C21 F15 62.1(3)
C24 C20 C21 F15 -174.9(3)
O2 C20 C21 C22 64.4(4)
C19 C20 C21 C22 -177.4(3)
C24 C20 C21 C22 -54.4(4)
F16 C21 C22 F17 -50.4(4)
F15 C21 C22 F17 -163.4(3)
C20 C21 C22 F17 76.2(4)
F16 C21 C22 F18 -169.0(3)
F15 C21 C22 F18 77.9(4)
C20 C21 C22 F18 -42.4(5)
F16 C21 C22 C23 70.5(4)
F15 C21 C22 C23 -42.6(4)
C20 C21 C22 C23 -162.9(4)
F17 C22 C23 F19 -166.6(4)
F18 C22 C23 F19 -51.2(5)
C21 C22 C23 F19 71.9(5)
F17 C22 C23 F21 -47.7(6)
F18 C22 C23 F21 67.6(5)
C21 C22 C23 F21 -169.2(4)
F17 C22 C23 F20 71.2(5)
F18 C22 C23 F20 -173.4(4)
C21 C22 C23 F20 -50.3(5)
O2 C20 C24 F22 -46.6(3)
C19 C20 C24 F22 -167.7(3)
C21 C20 C24 F22 71.5(3)
O2 C20 C24 F23 -163.3(3)
C19 C20 C24 F23 75.7(3)
C21 C20 C24 F23 -45.1(4)
O2 C20 C24 C25 75.5(4)
C19 C20 C24 C25 -45.6(4)
C21 C20 C24 C25 -166.4(3)
F22 C24 C25 F25 86.5(3)
F23 C24 C25 F25 -159.2(3)
C20 C24 C25 F25 -36.3(4)
F22 C24 C25 F24 -155.0(3)
F23 C24 C25 F24 -40.7(3)
C20 C24 C25 F24 82.1(3)
F22 C24 C25 C26 -35.0(4)
F23 C24 C25 C26 79.3(4)
C20 C24 C25 C26 -157.8(3)
F25 C25 C26 F27 -169.3(3)
F24 C25 C26 F27 76.1(4)
C24 C25 C26 F27 -45.8(5)
F25 C25 C26 F28 70.3(4)
F24 C25 C26 F28 -44.3(5)
C24 C25 C26 F28 -166.2(4)
F25 C25 C26 F26 -48.2(5)
F24 C25 C26 F26 -162.9(4)
C24 C25 C26 F26 75.2(5)
C6 C7 O1 As1 4.5(3)
C8 C7 O1 As1 127.2(2)
C11 C7 O1 As1 -112.0(2)
C19 C20 O2 As1 -7.7(3)
C24 C20 O2 As1 -129.7(2)
C21 C20 O2 As1 109.0(2)
C20 O2 As1 O3 123.4(2)
C20 O2 As1 O1 -7(3)
C20 O2 As1 C1 -123.1(2)
C20 O2 As1 C14 7.6(2)
C7 O1 As1 O3 110.1(2)
C7 O1 As1 O2 -119(3)
C7 O1 As1 C1 -3.3(2)
C7 O1 As1 C14 -134.1(2)
C6 C1 As1 O3 -89.0(2)
C2 C1 As1 O3 89.9(3)
C6 C1 As1 O2 179.3(2)
C2 C1 As1 O2 -1.8(3)
C6 C1 As1 O1 1.0(2)
C2 C1 As1 O1 179.8(3)
C6 C1 As1 C14 89.7(3)
C2 C1 As1 C14 -91.4(3)
C19 C14 As1 O3 -93.0(3)
C15 C14 As1 O3 86.4(3)
C19 C14 As1 O2 -5.3(2)
C15 C14 As1 O2 174.1(3)
C19 C14 As1 O1 174.2(2)
C15 C14 As1 O1 -6.3(3)
C19 C14 As1 C1 88.3(3)
C15 C14 As1 C1 -92.2(3)
